data_7134306
loop_
_publ_author_name
'Zhang, Xu'
'Ni, Tongtong'
'Chang, Mengfan'
'Li, Wenguang'
'Xu, Xuefeng'

_publ_section_title
;
 Palladium-catalyzed oxidative cycloaddition of 1-indanones and internal
 aryl alkynes toward benzo[<i>c</i>]fluorenone derivatives.
;
_journal_issue 27
_journal_name_full 'Chemical communications (Cambridge, England)'
_journal_page_first 5186
_journal_page_last 5189
_journal_paper_doi 10.1039/d4cc06591c
_journal_volume 61
_journal_year 2025
_chemical_formula_moiety 'C24 H13 F3 O'
_chemical_formula_sum 'C24 H13 F3 O'
_chemical_formula_weight 374.34
_space_group_crystal_system orthorhombic
_space_group_IT_number 29
_space_group_name_Hall 'P 2c -2ac'
_space_group_name_H-M_alt 'P c a 21'
_atom_sites_solution_hydrogens geom
_atom_sites_solution_primary iterative
_audit_creation_date 2023-12-05
_audit_creation_method
;
Olex2 1.5
(compiled 2023.08.24 svn.re1ec1418 for OlexSys, GUI svn.r6817)
;
_audit_update_record
;
2024-12-16 deposited with the CCDC.	2025-03-07 downloaded from the CCDC.
;
_cell_angle_alpha 90
_cell_angle_beta 90
_cell_angle_gamma 90
_cell_formula_units_Z 4
_cell_length_a 14.865(2)
_cell_length_b 12.8982(19)
_cell_length_c 9.3217(14)
_cell_measurement_reflns_used 2337
_cell_measurement_temperature 296.15
_cell_volume 1787.3(4)
_computing_cell_refinement 'SAINT v8.34A (Bruker, 2013)'
_computing_data_reduction 'SAINT v8.34A (Bruker, 2013)'
_computing_molecular_graphics 'Olex2 1.5 (Dolomanov et al., 2009)'
_computing_publication_material 'Olex2 1.5 (Dolomanov et al., 2009)'
_computing_structure_refinement 'SHELXL 2018/3 (Sheldrick, 2015)'
_computing_structure_solution 'olex2.solve 1.5 (Bourhis et al., 2015)'
_diffrn_ambient_temperature 296.15
_diffrn_measured_fraction_theta_full 0.999
_diffrn_measured_fraction_theta_max 0.999
_diffrn_measurement_device_type 'CCD area detector'
_diffrn_measurement_method 'phi and omega scans'
_diffrn_radiation_monochromator graphite
_diffrn_radiation_type MoK\a
_diffrn_radiation_wavelength 0.71073
_diffrn_reflns_av_R_equivalents 0.0516
_diffrn_reflns_av_unetI/netI 0.0682
_diffrn_reflns_Laue_measured_fraction_full 0.999
_diffrn_reflns_Laue_measured_fraction_max 0.999
_diffrn_reflns_limit_h_max 13
_diffrn_reflns_limit_h_min -19
_diffrn_reflns_limit_k_max 16
_diffrn_reflns_limit_k_min -15
_diffrn_reflns_limit_l_max 12
_diffrn_reflns_limit_l_min -11
_diffrn_reflns_number 10346
_diffrn_reflns_point_group_measured_fraction_full 0.994
_diffrn_reflns_point_group_measured_fraction_max 0.969
_diffrn_reflns_theta_full 25.242
_diffrn_reflns_theta_max 27.605
_diffrn_reflns_theta_min 2.090
_diffrn_source_current 30.0
_diffrn_source_power 1.5
_diffrn_source_voltage 50.0
_exptl_absorpt_coefficient_mu 0.105
_exptl_absorpt_correction_T_max 0.7456
_exptl_absorpt_correction_T_min 0.6757
_exptl_absorpt_correction_type multi-scan
_exptl_absorpt_process_details
;
SADABS-2014/5 (Bruker,2014/5) was used for absorption correction.
wR2(int) was 0.0561 before and 0.0353 after correction.
The Ratio of minimum to maximum transmission is 0.9062.
The \l/2 correction factor is 0.00150.
;
_exptl_crystal_density_diffrn 1.391
_exptl_crystal_F_000 768
_refine_diff_density_max 0.178
_refine_diff_density_min -0.232
_refine_diff_density_rms 0.054
_refine_ls_abs_structure_details
;
 Flack x determined using 828 quotients [(I+)-(I-)]/[(I+)+(I-)]
 (Parsons, Flack and Wagner, Acta Cryst. B69 (2013) 249-259).
;
_refine_ls_abs_structure_Flack -0.7(5)
_refine_ls_extinction_method none
_refine_ls_goodness_of_fit_ref 1.009
_refine_ls_hydrogen_treatment constr
_refine_ls_matrix_type full
_refine_ls_number_parameters 253
_refine_ls_number_reflns 4020
_refine_ls_number_restraints 1
_refine_ls_restrained_S_all 1.009
_refine_ls_R_factor_all 0.1106
_refine_ls_R_factor_gt 0.0520
_refine_ls_shift/su_max 0.000
_refine_ls_shift/su_mean 0.000
_refine_ls_structure_factor_coef Fsqd
_refine_ls_weighting_details 'w=1/[\s^2^(Fo^2^)+(0.0570P)^2^] where P=(Fo^2^+2Fc^2^)/3'
_refine_ls_weighting_scheme calc
_refine_ls_wR_factor_gt 0.1033
_refine_ls_wR_factor_ref 0.1233
_reflns_Friedel_coverage 0.825
_reflns_Friedel_fraction_full 0.988
_reflns_Friedel_fraction_max 0.936
_reflns_number_gt 2442
_reflns_number_total 4020
_reflns_threshold_expression 'I > 2\s(I)'
_cod_data_source_file d4cc06591c2.cif
_cod_data_source_block 5
_cod_depositor_comments 'Adding full bibliography for 7134306.cif.'
_cod_original_cell_volume 1787.3(5)
_cod_database_code 7134306
_shelx_shelxl_version_number 2018/3
_shelx_space_group_comment
;
The symmetry employed for this shelxl refinement is uniquely defined
by the following loop, which should always be used as a source of
symmetry information in preference to the above space-group names.
They are only intended as comments.
;
_olex2_refinement_description
;
1. Fixed Uiso
 At 1.2 times of:
  All C(H) groups
2.a Aromatic/amide H refined with riding coordinates:
 C008(H008), C00E(H00E), C00F(H00F), C00H(H00H), C00I(H00I), C00J(H00J),
 C00L(H00L), C00N(H00N), C00O(H00O), C00P(H00P), C00Q(H00Q), C00R(H00R),
 C00S(H00S)
;
_olex2_submission_special_instructions 'No special instructions were received'

loop_
_space_group_symop_operation_xyz
'x, y, z'
'-x, -y, z+1/2'
'x+1/2, -y, z'
'-x+1/2, y, z+1/2'

loop_
_atom_site_label
_atom_site_type_symbol
_atom_site_fract_x
_atom_site_fract_y
_atom_site_fract_z
_atom_site_U_iso_or_equiv
_atom_site_adp_type
_atom_site_occupancy
_atom_site_site_symmetry_order
_atom_site_calc_flag
_atom_site_refinement_flags_posn
_atom_site_refinement_flags_adp
_atom_site_refinement_flags_occupancy
_atom_site_disorder_assembly
_atom_site_disorder_group
F001 F 0.63098(19) 0.88371(18) 0.3149(3) 0.0580(7) Uani 1 1 d . . . . .
F002 F 0.68640(19) 1.01361(17) 0.4299(3) 0.0621(8) Uani 1 1 d . . . . .
F003 F 0.7459(2) 0.96404(19) 0.2337(3) 0.0660(8) Uani 1 1 d . . . . .
O004 O 0.8143(2) 0.5229(2) 0.6343(6) 0.0840(13) Uani 1 1 d . . . . .
C005 C 0.5710(3) 0.7590(3) 0.5844(4) 0.0380(9) Uani 1 1 d . . . . .
C006 C 0.7074(3) 0.9285(3) 0.3554(4) 0.0480(12) Uani 1 1 d . . . . .
C007 C 0.5022(3) 0.6876(3) 0.6273(4) 0.0402(10) Uani 1 1 d . . . . .
C008 C 0.5502(3) 0.8659(3) 0.5887(4) 0.0423(10) Uani 1 1 d . . . . .
H008 H 0.594714 0.914118 0.567234 0.051 Uiso 1 1 calc R U . . .
C009 C 0.6239(3) 0.4294(3) 0.6399(5) 0.0432(10) Uani 1 1 d . . . . .
C00A C 0.7441(3) 0.7663(3) 0.5055(4) 0.0384(9) Uani 1 1 d . . . . .
C00B C 0.6743(3) 0.6134(3) 0.5856(5) 0.0422(10) Uani 1 1 d . . . . .
C00C C 0.6572(3) 0.7168(3) 0.5538(4) 0.0386(10) Uani 1 1 d . . . . .
C00D C 0.7697(3) 0.8560(3) 0.4322(4) 0.0404(10) Uani 1 1 d . . . . .
C00E C 0.5214(3) 0.5812(3) 0.6416(5) 0.0448(10) Uani 1 1 d . . . . .
H00E H 0.474765 0.535706 0.663511 0.054 Uiso 1 1 calc R U . . .
C00F C 0.3976(3) 0.8280(3) 0.6549(5) 0.0545(12) Uani 1 1 d . . . . .
H00F H 0.339737 0.851659 0.674209 0.065 Uiso 1 1 calc R U . . .
C00G C 0.6066(3) 0.5424(3) 0.6243(5) 0.0429(10) Uani 1 1 d . . . . .
C00H C 0.4150(3) 0.7262(3) 0.6569(5) 0.0495(11) Uani 1 1 d . . . . .
H00H H 0.368899 0.680001 0.678288 0.059 Uiso 1 1 calc R U . . .
C00I C 0.6451(3) 0.2160(3) 0.6578(6) 0.0583(14) Uani 1 1 d . . . . .
H00I H 0.651722 0.144441 0.663890 0.070 Uiso 1 1 calc R U . . .
C00J C 0.4663(3) 0.8995(3) 0.6237(5) 0.0503(11) Uani 1 1 d . . . . .
H00J H 0.454323 0.970193 0.626944 0.060 Uiso 1 1 calc R U . . .
C00K C 0.8141(3) 0.6967(3) 0.5409(5) 0.0466(11) Uani 1 1 d . . . . .
C00L C 0.5940(4) 0.3755(3) 0.7580(5) 0.0569(12) Uani 1 1 d . . . . .
H00L H 0.566494 0.410959 0.832988 0.068 Uiso 1 1 calc R U . . .
C00M C 0.7736(3) 0.5976(3) 0.5908(6) 0.0528(12) Uani 1 1 d . . . . .
C00N C 0.6650(3) 0.3740(3) 0.5310(5) 0.0517(11) Uani 1 1 d . . . . .
H00N H 0.685672 0.408946 0.450218 0.062 Uiso 1 1 calc R U . . .
C00O C 0.6046(4) 0.2691(4) 0.7664(6) 0.0665(14) Uani 1 1 d . . . . .
H00O H 0.583913 0.233626 0.846724 0.080 Uiso 1 1 calc R U . . .
C00P C 0.6759(3) 0.2682(3) 0.5400(6) 0.0578(13) Uani 1 1 d . . . . .
H00P H 0.704135 0.232270 0.466075 0.069 Uiso 1 1 calc R U . . .
C00Q C 0.9275(3) 0.8121(3) 0.4634(5) 0.0573(12) Uani 1 1 d . . . . .
H00Q H 0.987780 0.830539 0.455622 0.069 Uiso 1 1 calc R U . . .
C00R C 0.8618(3) 0.8781(3) 0.4173(5) 0.0508(12) Uani 1 1 d . . . . .
H00R H 0.878680 0.940166 0.374230 0.061 Uiso 1 1 calc R U . . .
C00S C 0.9034(3) 0.7179(3) 0.5217(6) 0.0563(12) Uani 1 1 d . . . . .
H00S H 0.947023 0.669661 0.547480 0.068 Uiso 1 1 calc R U . . .

loop_
_atom_site_aniso_label
_atom_site_aniso_U_11
_atom_site_aniso_U_22
_atom_site_aniso_U_33
_atom_site_aniso_U_23
_atom_site_aniso_U_13
_atom_site_aniso_U_12
F001 0.0647(19) 0.0565(16) 0.0529(15) 0.0011(12) -0.0121(13) 0.0059(14)
F002 0.090(2) 0.0351(13) 0.0613(15) -0.0016(13) 0.0086(15) 0.0126(13)
F003 0.087(2) 0.0624(16) 0.0484(14) 0.0156(12) 0.0115(15) 0.0101(15)
O004 0.0499(19) 0.0425(18) 0.160(4) 0.026(2) -0.013(2) 0.0109(15)
C005 0.043(2) 0.031(2) 0.039(2) -0.0050(17) -0.006(2) 0.0055(18)
C006 0.069(3) 0.033(2) 0.042(2) 0.002(2) 0.004(2) 0.000(2)
C007 0.040(2) 0.036(2) 0.044(2) -0.006(2) -0.002(2) 0.0022(19)
C008 0.049(3) 0.036(2) 0.042(2) -0.0032(19) -0.001(2) 0.0065(18)
C009 0.046(3) 0.030(2) 0.053(3) 0.001(2) -0.008(2) 0.0030(19)
C00A 0.041(2) 0.0301(19) 0.044(2) -0.0079(19) -0.0038(19) 0.0049(19)
C00B 0.041(2) 0.030(2) 0.056(2) -0.0001(18) 0.000(2) 0.0034(18)
C00C 0.040(2) 0.032(2) 0.044(2) -0.0041(19) -0.0043(18) 0.0003(18)
C00D 0.053(3) 0.031(2) 0.037(2) -0.0076(19) 0.001(2) 0.0017(19)
C00E 0.040(2) 0.038(2) 0.057(3) -0.002(2) -0.003(2) -0.0032(19)
C00F 0.043(3) 0.059(3) 0.061(3) -0.011(2) 0.002(2) 0.009(2)
C00G 0.043(2) 0.032(2) 0.054(2) -0.002(2) 0.000(2) 0.0030(18)
C00H 0.042(3) 0.046(3) 0.060(3) -0.005(2) 0.003(2) 0.006(2)
C00I 0.070(3) 0.028(2) 0.077(4) 0.001(3) -0.013(3) 0.007(2)
C00J 0.057(3) 0.038(2) 0.055(3) -0.009(2) -0.003(2) 0.017(2)
C00K 0.043(3) 0.037(2) 0.060(3) 0.005(2) -0.004(2) 0.0025(19)
C00L 0.074(4) 0.043(3) 0.054(3) 0.005(2) 0.004(3) 0.009(2)
C00M 0.043(3) 0.037(2) 0.078(3) 0.005(2) -0.005(2) 0.008(2)
C00N 0.056(3) 0.041(3) 0.058(3) 0.002(2) 0.003(2) 0.001(2)
C00O 0.089(4) 0.048(3) 0.063(3) 0.012(3) -0.002(3) 0.003(3)
C00P 0.063(3) 0.041(3) 0.069(3) -0.007(2) -0.001(3) 0.006(2)
C00Q 0.044(3) 0.061(3) 0.067(3) 0.000(3) 0.001(3) -0.002(2)
C00R 0.060(3) 0.047(3) 0.045(2) -0.002(2) 0.008(2) -0.009(2)
C00S 0.042(3) 0.053(3) 0.074(3) -0.001(3) -0.001(2) 0.007(2)

loop_
_atom_type_symbol
_atom_type_description
_atom_type_scat_dispersion_real
_atom_type_scat_dispersion_imag
_atom_type_scat_source
C C 0.0033 0.0016 'International Tables Vol C Tables 4.2.6.8 and 6.1.1.4'
H H 0.0000 0.0000 'International Tables Vol C Tables 4.2.6.8 and 6.1.1.4'
F F 0.0171 0.0103 'International Tables Vol C Tables 4.2.6.8 and 6.1.1.4'
O O 0.0106 0.0060 'International Tables Vol C Tables 4.2.6.8 and 6.1.1.4'

loop_
_geom_angle_atom_site_label_1
_geom_angle_atom_site_label_2
_geom_angle_atom_site_label_3
_geom_angle
_geom_angle_site_symmetry_1
_geom_angle_site_symmetry_3
_geom_angle_publ_flag
C008 C005 C007 117.6(4) . . ?
C008 C005 C00C 125.2(4) . . ?
C00C C005 C007 116.9(3) . . ?
F001 C006 F002 107.7(4) . . ?
F001 C006 F003 105.7(4) . . ?
F001 C006 C00D 113.1(3) . . ?
F002 C006 F003 104.9(3) . . ?
F002 C006 C00D 114.2(4) . . ?
F003 C006 C00D 110.6(4) . . ?
C00E C007 C005 120.5(4) . . ?
C00E C007 C00H 120.7(4) . . ?
C00H C007 C005 118.8(3) . . ?
C005 C008 H008 119.4 . . ?
C00J C008 C005 121.2(4) . . ?
C00J C008 H008 119.4 . . ?
C00L C009 C00G 121.2(4) . . ?
C00L C009 C00N 117.9(4) . . ?
C00N C009 C00G 120.7(4) . . ?
C00D C00A C00C 136.8(4) . . ?
C00D C00A C00K 116.2(4) . . ?
C00K C00A C00C 106.9(3) . . ?
C00C C00B C00G 123.2(4) . . ?
C00C C00B C00M 108.6(3) . . ?
C00G C00B C00M 127.6(3) . . ?
C005 C00C C00A 132.0(3) . . ?
C00B C00C C005 119.3(4) . . ?
C00B C00C C00A 108.2(3) . . ?
C00A C00D C006 125.6(4) . . ?
C00A C00D C00R 118.8(4) . . ?
C00R C00D C006 115.4(4) . . ?
C007 C00E H00E 119.0 . . ?
C00G C00E C007 122.1(4) . . ?
C00G C00E H00E 119.0 . . ?
C00H C00F H00F 119.8 . . ?
C00H C00F C00J 120.4(4) . . ?
C00J C00F H00F 119.8 . . ?
C00B C00G C009 122.6(4) . . ?
C00E C00G C009 120.3(4) . . ?
C00E C00G C00B 117.0(3) . . ?
C007 C00H H00H 119.3 . . ?
C00F C00H C007 121.3(4) . . ?
C00F C00H H00H 119.3 . . ?
C00O C00I H00I 120.1 . . ?
C00O C00I C00P 119.8(4) . . ?
C00P C00I H00I 120.1 . . ?
C008 C00J C00F 120.5(4) . . ?
C008 C00J H00J 119.8 . . ?
C00F C00J H00J 119.8 . . ?
C00A C00K C00M 108.8(4) . . ?
C00S C00K C00A 123.8(4) . . ?
C00S C00K C00M 127.3(4) . . ?
C009 C00L H00L 119.7 . . ?
C009 C00L C00O 120.7(4) . . ?
C00O C00L H00L 119.7 . . ?
O004 C00M C00B 128.1(4) . . ?
O004 C00M C00K 126.0(4) . . ?
C00K C00M C00B 105.8(3) . . ?
C009 C00N H00N 119.3 . . ?
C00P C00N C009 121.3(4) . . ?
C00P C00N H00N 119.3 . . ?
C00I C00O C00L 120.5(5) . . ?
C00I C00O H00O 119.8 . . ?
C00L C00O H00O 119.8 . . ?
C00I C00P C00N 119.8(5) . . ?
C00I C00P H00P 120.1 . . ?
C00N C00P H00P 120.1 . . ?
C00R C00Q H00Q 120.4 . . ?
C00R C00Q C00S 119.2(4) . . ?
C00S C00Q H00Q 120.4 . . ?
C00D C00R H00R 118.7 . . ?
C00Q C00R C00D 122.7(4) . . ?
C00Q C00R H00R 118.7 . . ?
C00K C00S C00Q 118.7(4) . . ?
C00K C00S H00S 120.7 . . ?
C00Q C00S H00S 120.7 . . ?

loop_
_geom_bond_atom_site_label_1
_geom_bond_atom_site_label_2
_geom_bond_distance
_geom_bond_site_symmetry_2
_geom_bond_publ_flag
F001 C006 1.330(5) . ?
F002 C006 1.335(5) . ?
F003 C006 1.351(5) . ?
O004 C00M 1.207(5) . ?
C005 C007 1.434(5) . ?
C005 C008 1.413(5) . ?
C005 C00C 1.420(6) . ?
C006 C00D 1.498(6) . ?
C007 C00E 1.408(5) . ?
C007 C00H 1.416(6) . ?
C008 H008 0.9300 . ?
C008 C00J 1.360(6) . ?
C009 C00G 1.487(5) . ?
C009 C00L 1.375(6) . ?
C009 C00N 1.384(6) . ?
C00A C00C 1.511(6) . ?
C00A C00D 1.396(5) . ?
C00A C00K 1.413(6) . ?
C00B C00C 1.390(5) . ?
C00B C00G 1.407(6) . ?
C00B C00M 1.491(6) . ?
C00D C00R 1.405(6) . ?
C00E H00E 0.9300 . ?
C00E C00G 1.372(5) . ?
C00F H00F 0.9300 . ?
C00F C00H 1.338(6) . ?
C00F C00J 1.406(6) . ?
C00H H00H 0.9300 . ?
C00I H00I 0.9300 . ?
C00I C00O 1.362(7) . ?
C00I C00P 1.367(7) . ?
C00J H00J 0.9300 . ?
C00K C00M 1.488(6) . ?
C00K C00S 1.367(7) . ?
C00L H00L 0.9300 . ?
C00L C00O 1.383(6) . ?
C00N H00N 0.9300 . ?
C00N C00P 1.378(6) . ?
C00O H00O 0.9300 . ?
C00P H00P 0.9300 . ?
C00Q H00Q 0.9300 . ?
C00Q C00R 1.364(6) . ?
C00Q C00S 1.379(6) . ?
C00R H00R 0.9300 . ?
C00S H00S 0.9300 . ?

loop_
_geom_torsion_atom_site_label_1
_geom_torsion_atom_site_label_2
_geom_torsion_atom_site_label_3
_geom_torsion_atom_site_label_4
_geom_torsion
_geom_torsion_site_symmetry_1
_geom_torsion_site_symmetry_2
_geom_torsion_site_symmetry_3
_geom_torsion_site_symmetry_4
_geom_torsion_publ_flag
F001 C006 C00D C00A -24.1(6) . . . . ?
F001 C006 C00D C00R 150.6(4) . . . . ?
F002 C006 C00D C00A 99.7(5) . . . . ?
F002 C006 C00D C00R -85.7(5) . . . . ?
F003 C006 C00D C00A -142.4(4) . . . . ?
F003 C006 C00D C00R 32.3(5) . . . . ?
C005 C007 C00E C00G 4.1(6) . . . . ?
C005 C007 C00H C00F -4.4(7) . . . . ?
C005 C008 C00J C00F -0.8(6) . . . . ?
C006 C00D C00R C00Q -170.8(4) . . . . ?
C007 C005 C008 C00J -3.9(6) . . . . ?
C007 C005 C00C C00A 179.4(4) . . . . ?
C007 C005 C00C C00B -9.1(5) . . . . ?
C007 C00E C00G C009 -179.8(4) . . . . ?
C007 C00E C00G C00B -2.5(6) . . . . ?
C008 C005 C007 C00E -172.6(4) . . . . ?
C008 C005 C007 C00H 6.5(6) . . . . ?
C008 C005 C00C C00A -6.7(7) . . . . ?
C008 C005 C00C C00B 164.9(4) . . . . ?
C009 C00L C00O C00I 0.2(8) . . . . ?
C009 C00N C00P C00I 0.5(7) . . . . ?
C00A C00D C00R C00Q 4.3(6) . . . . ?
C00A C00K C00M O004 -177.1(5) . . . . ?
C00A C00K C00M C00B -1.1(5) . . . . ?
C00A C00K C00S C00Q -0.6(7) . . . . ?
C00C C005 C007 C00E 1.8(6) . . . . ?
C00C C005 C007 C00H -179.1(4) . . . . ?
C00C C005 C008 C00J -177.8(4) . . . . ?
C00C C00A C00D C006 -10.1(7) . . . . ?
C00C C00A C00D C00R 175.3(4) . . . . ?
C00C C00A C00K C00M 8.2(4) . . . . ?
C00C C00A C00K C00S -175.7(4) . . . . ?
C00C C00B C00G C009 172.0(4) . . . . ?
C00C C00B C00G C00E -5.2(6) . . . . ?
C00C C00B C00M O004 168.7(5) . . . . ?
C00C C00B C00M C00K -7.2(5) . . . . ?
C00D C00A C00C C005 -24.7(7) . . . . ?
C00D C00A C00C C00B 163.0(4) . . . . ?
C00D C00A C00K C00M -168.7(4) . . . . ?
C00D C00A C00K C00S 7.4(6) . . . . ?
C00E C007 C00H C00F 174.6(4) . . . . ?
C00G C009 C00L C00O 175.2(4) . . . . ?
C00G C009 C00N C00P -175.6(4) . . . . ?
C00G C00B C00C C005 11.2(6) . . . . ?
C00G C00B C00C C00A -175.4(4) . . . . ?
C00G C00B C00M O004 -3.2(9) . . . . ?
C00G C00B C00M C00K -179.1(4) . . . . ?
C00H C007 C00E C00G -174.9(4) . . . . ?
C00H C00F C00J C008 3.1(7) . . . . ?
C00J C00F C00H C007 -0.3(7) . . . . ?
C00K C00A C00C C005 159.3(4) . . . . ?
C00K C00A C00C C00B -12.9(4) . . . . ?
C00K C00A C00D C006 165.6(4) . . . . ?
C00K C00A C00D C00R -9.0(5) . . . . ?
C00L C009 C00G C00B 132.4(5) . . . . ?
C00L C009 C00G C00E -50.5(6) . . . . ?
C00L C009 C00N C00P 0.0(7) . . . . ?
C00M C00B C00C C005 -161.1(4) . . . . ?
C00M C00B C00C C00A 12.2(5) . . . . ?
C00M C00B C00G C009 -17.2(7) . . . . ?
C00M C00B C00G C00E 165.6(4) . . . . ?
C00M C00K C00S C00Q 174.9(5) . . . . ?
C00N C009 C00G C00B -52.2(6) . . . . ?
C00N C009 C00G C00E 124.9(5) . . . . ?
C00N C009 C00L C00O -0.4(7) . . . . ?
C00O C00I C00P C00N -0.7(7) . . . . ?
C00P C00I C00O C00L 0.3(8) . . . . ?
C00R C00Q C00S C00K -4.6(7) . . . . ?
C00S C00K C00M O004 6.9(8) . . . . ?
C00S C00K C00M C00B -177.0(4) . . . . ?
C00S C00Q C00R C00D 2.8(7) . . . . ?
